data_4123605
loop_
_publ_author_name
'Hematian, Shabnam'
'Kenkel, Isabell'
'Shubina, Tatyana E.'
'D\"urr, Maximilian'
'Liu, Jeffrey J.'
'Siegler, Maxime A.'
'Ivanovic-Burmazovic, Ivana'
'Karlin, Kenneth D.'

_publ_section_title
;
 Nitrogen Oxide Atom-Transfer Redox Chemistry; Mechanism of NO(g) to
 Nitrite Conversion Utilizing \m-oxo Heme-Fe(III)-O-Cu(II)(L) Constructs.
;
_journal_issue 20
_journal_name_full 'Journal of the American Chemical Society'
_journal_page_first 6602
_journal_page_last 6615
_journal_paper_doi 10.1021/jacs.5b02174
_journal_volume 137
_journal_year 2015
_chemical_formula_moiety 'C59 H39 Cu F8 Fe N7 O, C24 B F20'
_chemical_formula_sum 'C83 H39 B Cu F28 Fe N7 O'
_chemical_formula_weight 1812.41
_chemical_name_systematic
;
 ?
;
_space_group_crystal_system triclinic
_space_group_IT_number 2
_space_group_name_Hall '-P 1'
_space_group_name_H-M_alt 'P -1'
_symmetry_space_group_name_Hall '-P 1'
_symmetry_space_group_name_H-M 'P -1'
_atom_sites_solution_hydrogens geom
_atom_sites_solution_primary direct
_atom_sites_solution_secondary difmap
_audit_creation_method SHELXL-2013
_cell_angle_alpha 71.8792(17)
_cell_angle_beta 82.6473(17)
_cell_angle_gamma 83.5370(17)
_cell_formula_units_Z 2
_cell_length_a 9.7091(2)
_cell_length_b 19.3628(3)
_cell_length_c 21.9984(4)
_cell_measurement_reflns_used 19354
_cell_measurement_temperature 110(2)
_cell_measurement_theta_max 27.63
_cell_measurement_theta_min 2.30
_cell_volume 3886.53(13)
_computing_cell_refinement
;
CrysAlisPro, Agilent Technologies,
Version 1.171.36.24 (release 03-12-2012 CrysAlis171 .NET)
(compiled Dec  3 2012,18:21:49)
;
_computing_data_collection
;
CrysAlisPro, Agilent Technologies,
Version 1.171.36.24 (release 03-12-2012 CrysAlis171 .NET)
(compiled Dec  3 2012,18:21:49)
;
_computing_data_reduction
;
CrysAlisPro, Agilent Technologies,
Version 1.171.36.24 (release 03-12-2012 CrysAlis171 .NET)
(compiled Dec  3 2012,18:21:49)
;
_computing_molecular_graphics 'SHELXTL v6.10 (Sheldrick, 2008)'
_computing_publication_material 'SHELXTL v6.10 (Sheldrick, 2008)'
_computing_structure_refinement 'SHELXL-2013 (Sheldrick, 2013)'
_computing_structure_solution 'SHELXS-2013 (Sheldrick, 2013)'
_diffrn_ambient_temperature 110(2)
_diffrn_measured_fraction_theta_full 0.999
_diffrn_measured_fraction_theta_max 1.000
_diffrn_measurement_device_type 'Goniometer KM4/Xcalibur, detector: Sapphire3'
_diffrn_measurement_method '\w scans'
_diffrn_radiation_monochromator graphite
_diffrn_radiation_source 'Enhance (Mo) X-ray Source'
_diffrn_radiation_type MoK\a
_diffrn_radiation_wavelength 0.71073
_diffrn_reflns_av_R_equivalents 0.0605
_diffrn_reflns_av_unetI/netI 0.0493
_diffrn_reflns_laue_measured_fraction_full 0.999
_diffrn_reflns_laue_measured_fraction_max 1.000
_diffrn_reflns_limit_h_max 11
_diffrn_reflns_limit_h_min -12
_diffrn_reflns_limit_k_max 25
_diffrn_reflns_limit_k_min -25
_diffrn_reflns_limit_l_max 28
_diffrn_reflns_limit_l_min -28
_diffrn_reflns_number 54873
_diffrn_reflns_point_group_measured_fraction_full 0.999
_diffrn_reflns_point_group_measured_fraction_max 1.000
_diffrn_reflns_theta_full 25.242
_diffrn_reflns_theta_max 27.500
_diffrn_reflns_theta_min 2.140
_exptl_absorpt_coefficient_mu 0.580
_exptl_absorpt_correction_T_max 0.918
_exptl_absorpt_correction_T_min 0.831
_exptl_absorpt_correction_type analytical
_exptl_absorpt_process_details
;
CrysAlisPro, Agilent Technologies,
Version 1.171.36.24 (release 03-12-2012 CrysAlis171 .NET)
(compiled Dec  3 2012,18:21:49)
Analytical numeric absorption correction using a multifaceted crystal
            model based on expressions derived by R.C. Clark & J.S. Reid.
(Clark, R. C. & Reid, J. S. (1995). Acta Cryst. A51, 887-897)
;
_exptl_crystal_colour 'dark purple'
_exptl_crystal_density_diffrn 1.549
_exptl_crystal_description block
_exptl_crystal_F_000 1812
_exptl_crystal_size_max 0.43
_exptl_crystal_size_mid 0.27
_exptl_crystal_size_min 0.17
_refine_diff_density_max 0.727
_refine_diff_density_min -0.638
_refine_diff_density_rms 0.075
_refine_ls_extinction_method none
_refine_ls_goodness_of_fit_ref 1.049
_refine_ls_hydrogen_treatment constr
_refine_ls_matrix_type full
_refine_ls_number_parameters 1167
_refine_ls_number_reflns 17874
_refine_ls_number_restraints 334
_refine_ls_restrained_S_all 1.065
_refine_ls_R_factor_all 0.0536
_refine_ls_R_factor_gt 0.0443
_refine_ls_shift/su_max 0.002
_refine_ls_shift/su_mean 0.000
_refine_ls_structure_factor_coef Fsqd
_refine_ls_weighting_details
;
 w=1/[\s^2^(Fo^2^)+(0.0663P)^2^+2.2631P]
 where P=(Fo^2^+2Fc^2^)/3
;
_refine_ls_weighting_scheme calc
_refine_ls_wR_factor_gt 0.1200
_refine_ls_wR_factor_ref 0.1260
_reflns_Friedel_coverage 0.000
_reflns_number_gt 14985
_reflns_number_total 17874
_reflns_threshold_expression 'I > 2\s(I)'
_cod_data_source_file ja5b02174_si_002.cif
_cod_data_source_block '[(F8)FeIII-O-CuII(MePY2)][B(C6F5)4]'
_cod_depositor_comments 'Adding full bibliography for 4123603--4123605.cif.'
_cod_database_code 4123605
_shelx_space_group_comment
;
The symmetry employed for this shelxl refinement is uniquely defined
by the following loop, which should always be used as a source of
symmetry information in preference to the above space-group names.
They are only intended as comments.
;
_shelxl_version_number 2013-2

loop_
_space_group_symop_operation_xyz
'x, y, z'
'-x, -y, -z'

loop_
_atom_site_label
_atom_site_type_symbol
_atom_site_fract_x
_atom_site_fract_y
_atom_site_fract_z
_atom_site_U_iso_or_equiv
_atom_site_adp_type
_atom_site_occupancy
_atom_site_site_symmetry_order
_atom_site_calc_flag
_atom_site_refinement_flags_posn
_atom_site_refinement_flags_adp
_atom_site_refinement_flags_occupancy
_atom_site_disorder_assembly
_atom_site_disorder_group
Fe1 Fe 0.64416(3) 0.72012(2) 0.79217(2) 0.01298(7) Uani 1 1 d . . . . .
C1 C 0.6031(2) 0.80474(11) 0.89372(9) 0.0233(4) Uani 1 1 d . . . . .
C2 C 0.5857(3) 0.79249(12) 0.96192(10) 0.0293(5) Uani 1 1 d . . . . .
H2 H 0.5590 0.8283 0.9833 0.035 Uiso 1 1 calc R U . . .
C3 C 0.6142(2) 0.72040(11) 0.99000(9) 0.0235(4) Uani 1 1 d . . . . .
H3 H 0.6106 0.6960 1.0348 0.028 Uiso 1 1 calc R U . . .
C4 C 0.65102(19) 0.68778(10) 0.93919(9) 0.0167(4) Uani 1 1 d . . . . .
C5 C 0.69574(19) 0.61446(10) 0.94828(9) 0.0164(4) Uani 1 1 d . . . . .
C6 C 0.74642(19) 0.58399(10) 0.89930(9) 0.0162(4) Uani 1 1 d . . . . .
C7 C 0.8030(2) 0.50980(10) 0.90902(9) 0.0188(4) Uani 1 1 d . . . . .
H7 H 0.8078 0.4729 0.9492 0.023 Uiso 1 1 calc R U . . .
C8 C 0.8479(2) 0.50230(10) 0.85072(9) 0.0183(4) Uani 1 1 d . . . . .
H8 H 0.8909 0.4594 0.8419 0.022 Uiso 1 1 calc R U . . .
C9 C 0.81800(19) 0.57206(10) 0.80422(9) 0.0154(3) Uani 1 1 d . . . . .
C10 C 0.85237(19) 0.58702(10) 0.73795(9) 0.0161(4) Uani 1 1 d . . . . .
C11 C 0.81958(19) 0.65309(10) 0.69231(9) 0.0169(4) Uani 1 1 d . . . . .
C12 C 0.8509(2) 0.66731(11) 0.62406(9) 0.0231(4) Uani 1 1 d . . . . .
H12 H 0.8982 0.6343 0.6028 0.028 Uiso 1 1 calc R U . . .
C13 C 0.8006(2) 0.73615(12) 0.59599(9) 0.0242(4) Uani 1 1 d . . . . .
H13 H 0.8044 0.7606 0.5512 0.029 Uiso 1 1 calc R U . . .
C14 C 0.7402(2) 0.76571(11) 0.64666(9) 0.0181(4) Uani 1 1 d . . . . .
C15 C 0.6854(2) 0.83754(10) 0.63747(9) 0.0179(4) Uani 1 1 d . . . . .
C16 C 0.64413(19) 0.86961(10) 0.68605(9) 0.0161(4) Uani 1 1 d . . . . .
C17 C 0.6063(2) 0.94591(10) 0.67607(9) 0.0205(4) Uani 1 1 d . . . . .
H17 H 0.5999 0.9824 0.6358 0.025 Uiso 1 1 calc R U . . .
C18 C 0.5816(2) 0.95604(11) 0.73438(10) 0.0254(4) Uani 1 1 d . . . . .
H18 H 0.5557 1.0011 0.7430 0.030 Uiso 1 1 calc R U . . .
C19 C 0.6017(2) 0.88583(11) 0.78127(9) 0.0209(4) Uani 1 1 d . . . . .
C20 C 0.5843(3) 0.87269(11) 0.84764(10) 0.0293(5) Uani 1 1 d . . . . .
N1 N 0.64280(17) 0.74029(9) 0.88052(7) 0.0159(3) Uani 1 1 d . . . . .
N2 N 0.75446(16) 0.62103(8) 0.83447(7) 0.0150(3) Uani 1 1 d . . . . .
N3 N 0.75208(16) 0.71403(8) 0.70536(7) 0.0159(3) Uani 1 1 d . . . . .
N4 N 0.64043(17) 0.83367(8) 0.75076(7) 0.0160(3) Uani 1 1 d . . . . .
C21 C 0.6933(2) 0.56518(10) 1.01599(9) 0.0185(4) Uani 1 1 d D . . . .
C22 C 0.5705(2) 0.53986(11) 1.05095(9) 0.0193(4) Uani 1 1 d D . . . .
C23 C 0.5633(2) 0.49147(12) 1.11239(9) 0.0238(4) Uani 1 1 d D . . . .
H23 H 0.4767 0.4751 1.1344 0.029 Uiso 1 1 calc R U . . .
C24 C 0.6859(2) 0.46780(12) 1.14058(10) 0.0273(5) Uani 1 1 d D . . . .
H24 H 0.6837 0.4346 1.1828 0.033 Uiso 1 1 calc R U . . .
C25 C 0.8118(2) 0.49157(13) 1.10855(11) 0.0320(5) Uani 1 1 d D . . . .
H25 H 0.8961 0.4751 1.1281 0.038 Uiso 1 1 calc R U . . .
C26 C 0.8118(2) 0.54001(12) 1.04728(10) 0.0252(4) Uani 1 1 d D . . . .
F1 F 0.45219(12) 0.56377(7) 1.02220(6) 0.0263(3) Uani 1 1 d D . . . .
F2 F 0.93380(13) 0.56472(9) 1.01546(7) 0.0405(4) Uani 1 1 d D . . . .
C27 C 0.9367(2) 0.52975(10) 0.71426(9) 0.0185(4) Uani 1 1 d . . . . .
C28 C 1.0800(2) 0.52022(12) 0.71558(10) 0.0240(4) Uani 1 1 d . . . . .
C29 C 1.1638(3) 0.46878(14) 0.69432(12) 0.0361(6) Uani 1 1 d . . . . .
H29 H 1.2615 0.4639 0.6969 0.043 Uiso 1 1 calc R U . . .
C30 C 1.1024(3) 0.42444(13) 0.66922(12) 0.0394(6) Uani 1 1 d . . . . .
H30 H 1.1581 0.3881 0.6546 0.047 Uiso 1 1 calc R U . . .
C31 C 0.9605(3) 0.43225(13) 0.66497(12) 0.0379(6) Uani 1 1 d . . . . .
H31 H 0.9184 0.4025 0.6465 0.045 Uiso 1 1 calc R U . . .
C32 C 0.8813(2) 0.48386(12) 0.68791(11) 0.0274(4) Uani 1 1 d . . . . .
F3 F 0.74173(16) 0.49152(9) 0.68483(9) 0.0453(4) Uani 1 1 d . . . . .
F4 F 1.13909(13) 0.56564(8) 0.73916(7) 0.0345(3) Uani 1 1 d . . . . .
C33 C 0.6790(2) 0.88314(10) 0.56896(9) 0.0193(4) Uani 1 1 d . . . . .
C34 C 0.7866(2) 0.92414(11) 0.53361(10) 0.0223(4) Uani 1 1 d . . . . .
C35 C 0.7858(2) 0.96342(12) 0.46944(10) 0.0280(5) Uani 1 1 d . . . . .
H35 H 0.8610 0.9917 0.4474 0.034 Uiso 1 1 calc R U . . .
C36 C 0.6734(3) 0.96060(12) 0.43825(10) 0.0304(5) Uani 1 1 d . . . . .
H36 H 0.6713 0.9870 0.3940 0.037 Uiso 1 1 calc R U . . .
C37 C 0.5634(3) 0.91993(13) 0.47033(11) 0.0327(5) Uani 1 1 d . . . . .
H37 H 0.4861 0.9176 0.4488 0.039 Uiso 1 1 calc R U . . .
C38 C 0.5694(2) 0.88278(12) 0.53476(10) 0.0267(4) Uani 1 1 d . . . . .
F5 F 0.89916(14) 0.92372(8) 0.56409(6) 0.0329(3) Uani 1 1 d . . . . .
F6 F 0.46300(15) 0.84236(9) 0.56621(7) 0.0439(4) Uani 1 1 d . . . . .
C39 C 0.5702(7) 0.9379(3) 0.87114(16) 0.0466(12) Uani 0.576(3) 1 d D U P A 1
C40 C 0.4409(8) 0.9748(2) 0.87497(15) 0.0638(14) Uani 0.576(3) 1 d D U P A 1
C41 C 0.4207(10) 1.0357(3) 0.8970(2) 0.0811(17) Uani 0.576(3) 1 d D U P A 1
H41 H 0.3309 1.0606 0.8993 0.097 Uiso 0.576(3) 1 calc R U P A 1
C42 C 0.5286(11) 1.0586(3) 0.9146(2) 0.0820(19) Uani 0.576(3) 1 d D U P A 1
H42 H 0.5136 1.1000 0.9296 0.098 Uiso 0.576(3) 1 calc R U P A 1
C43 C 0.6632(10) 1.0249(3) 0.9121(2) 0.0782(17) Uani 0.576(3) 1 d D U P A 1
H43 H 0.7393 1.0423 0.9247 0.094 Uiso 0.576(3) 1 calc R U P A 1
C44 C 0.6790(8) 0.9646(3) 0.89034(17) 0.0578(14) Uani 0.576(3) 1 d D U P A 1
F7 F 0.3352(5) 0.9507(3) 0.85709(18) 0.0820(14) Uani 0.576(3) 1 d D U P A 1
F8 F 0.8077(4) 0.9291(2) 0.88714(16) 0.0725(13) Uani 0.576(3) 1 d D U P A 1
C39' C 0.5091(9) 0.9342(4) 0.8738(2) 0.0466(12) Uani 0.424(3) 1 d D U P A 2
C40' C 0.3687(9) 0.9408(3) 0.89632(19) 0.0562(16) Uani 0.424(3) 1 d D U P A 2
C41' C 0.3116(11) 0.9978(4) 0.9202(2) 0.0716(19) Uani 0.424(3) 1 d D U P A 2
H41' H 0.2156 1.0010 0.9352 0.086 Uiso 0.424(3) 1 calc R U P A 2
C42' C 0.3970(12) 1.0496(4) 0.9217(3) 0.078(2) Uani 0.424(3) 1 d D U P A 2
H42' H 0.3603 1.0888 0.9379 0.094 Uiso 0.424(3) 1 calc R U P A 2
C43' C 0.5354(13) 1.0441(4) 0.8997(3) 0.0707(19) Uani 0.424(3) 1 d D U P A 2
H43' H 0.5951 1.0794 0.9003 0.085 Uiso 0.424(3) 1 calc R U P A 2
C44' C 0.5864(10) 0.9875(3) 0.8768(2) 0.0609(16) Uani 0.424(3) 1 d D U P A 2
F7' F 0.2851(5) 0.8900(3) 0.8950(2) 0.0730(18) Uani 0.424(3) 1 d D U P A 2
F8' F 0.7197(7) 0.9821(3) 0.8557(2) 0.0769(18) Uani 0.424(3) 1 d D U P A 2
O1 O 0.47472(14) 0.69665(7) 0.79195(6) 0.0180(3) Uani 1 1 d . . . . .
Cu1 Cu 0.30140(2) 0.73563(2) 0.76660(2) 0.01626(7) Uani 1 1 d . . . . .
N5 N 0.21484(18) 0.72075(9) 0.85680(8) 0.0214(3) Uani 1 1 d . . . . .
C45 C 0.2920(2) 0.70159(12) 0.90643(10) 0.0257(4) Uani 1 1 d . . . . .
H45 H 0.3899 0.6925 0.8986 0.031 Uiso 1 1 calc R U . . .
C46 C 0.2351(3) 0.69443(13) 0.96866(11) 0.0315(5) Uani 1 1 d . . . . .
H46 H 0.2930 0.6815 1.0028 0.038 Uiso 1 1 calc R U . . .
C47 C 0.0933(3) 0.70637(15) 0.98034(12) 0.0379(6) Uani 1 1 d . . . . .
H47 H 0.0516 0.7017 1.0228 0.045 Uiso 1 1 calc R U . . .
C48 C 0.0125(3) 0.72518(16) 0.92951(12) 0.0380(6) Uani 1 1 d . . . . .
H48 H -0.0856 0.7336 0.9367 0.046 Uiso 1 1 calc R U . . .
C49 C 0.0755(2) 0.73171(12) 0.86801(11) 0.0258(4) Uani 1 1 d . . . . .
C50 C -0.0068(2) 0.75137(14) 0.81084(11) 0.0308(5) Uani 1 1 d . . . . .
H50A H -0.1074 0.7517 0.8259 0.037 Uiso 1 1 calc R U . . .
H50B H 0.0151 0.7135 0.7887 0.037 Uiso 1 1 calc R U . . .
C51 C 0.0233(2) 0.82498(13) 0.76342(11) 0.0290(5) Uani 1 1 d . . . . .
H51A H -0.0413 0.8373 0.7296 0.035 Uiso 1 1 calc R U . . .
H51B H 0.0054 0.8625 0.7860 0.035 Uiso 1 1 calc R U . . .
N6 N 0.17035(18) 0.82702(9) 0.73243(9) 0.0219(3) Uani 1 1 d . . . . .
C52 C 0.1710(2) 0.84523(12) 0.66166(10) 0.0277(5) Uani 1 1 d . . . . .
H52A H 0.2661 0.8566 0.6412 0.033 Uiso 1 1 calc R U . . .
H52B H 0.1076 0.8893 0.6460 0.033 Uiso 1 1 calc R U . . .
C53 C 0.1260(2) 0.78365(13) 0.64149(11) 0.0293(5) Uani 1 1 d . . . . .
H53A H 0.0466 0.7619 0.6717 0.035 Uiso 1 1 calc R U . . .
H53B H 0.0931 0.8040 0.5982 0.035 Uiso 1 1 calc R U . . .
C54 C 0.2395(2) 0.72482(11) 0.64001(10) 0.0219(4) Uani 1 1 d . . . . .
C55 C 0.2567(2) 0.69483(13) 0.58970(11) 0.0292(5) Uani 1 1 d . . . . .
H55 H 0.1936 0.7097 0.5576 0.035 Uiso 1 1 calc R U . . .
C56 C 0.3650(3) 0.64352(14) 0.58626(11) 0.0340(5) Uani 1 1 d . . . . .
H56 H 0.3779 0.6229 0.5518 0.041 Uiso 1 1 calc R U . . .
C57 C 0.4548(2) 0.62241(14) 0.63390(11) 0.0311(5) Uani 1 1 d . . . . .
H57 H 0.5310 0.5873 0.6326 0.037 Uiso 1 1 calc R U . . .
C58 C 0.4319(2) 0.65317(11) 0.68332(10) 0.0222(4) Uani 1 1 d . . . . .
H58 H 0.4930 0.6382 0.7163 0.027 Uiso 1 1 calc R U . . .
N7 N 0.32616(17) 0.70377(9) 0.68671(8) 0.0179(3) Uani 1 1 d . . . . .
C59 C 0.2411(3) 0.88364(12) 0.74673(13) 0.0332(5) Uani 1 1 d . . . . .
H59A H 0.3382 0.8832 0.7280 0.050 Uiso 1 1 calc R U . . .
H59B H 0.2382 0.8734 0.7934 0.050 Uiso 1 1 calc R U . . .
H59C H 0.1934 0.9317 0.7282 0.050 Uiso 1 1 calc R U . . .
B1 B 0.6227(2) 0.25555(12) 0.66333(10) 0.0191(4) Uani 1 1 d . . . . .
C60 C 0.6788(2) 0.32845(11) 0.60688(9) 0.0190(4) Uani 1 1 d . . . . .
C61 C 0.6005(2) 0.39513(12) 0.59822(10) 0.0254(4) Uani 1 1 d . . . . .
C62 C 0.6391(3) 0.46007(12) 0.55574(11) 0.0322(5) Uani 1 1 d . . . . .
C63 C 0.7637(3) 0.46253(12) 0.51831(11) 0.0333(5) Uani 1 1 d . . . . .
C64 C 0.8469(3) 0.39938(12) 0.52463(10) 0.0293(5) Uani 1 1 d . . . . .
C65 C 0.8043(2) 0.33460(11) 0.56842(10) 0.0209(4) Uani 1 1 d . . . . .
C66 C 0.7222(2) 0.18045(11) 0.66431(10) 0.0196(4) Uani 1 1 d . . . . .
C67 C 0.7436(2) 0.15886(11) 0.60913(10) 0.0212(4) Uani 1 1 d . . . . .
C68 C 0.8220(2) 0.09668(12) 0.60377(11) 0.0271(4) Uani 1 1 d . . . . .
C69 C 0.8820(2) 0.05148(11) 0.65684(12) 0.0285(5) Uani 1 1 d . . . . .
C70 C 0.8628(2) 0.06859(11) 0.71321(11) 0.0278(5) Uani 1 1 d . . . . .
C71 C 0.7827(2) 0.13132(11) 0.71652(10) 0.0232(4) Uani 1 1 d . . . . .
C72 C 0.4694(2) 0.23405(13) 0.65281(10) 0.0254(4) Uani 1 1 d . . . . .
C73 C 0.3950(2) 0.26430(15) 0.59975(12) 0.0330(5) Uani 1 1 d . . . . .
C74 C 0.2720(3) 0.2393(2) 0.59261(14) 0.0458(7) Uani 1 1 d . . . . .
C75 C 0.2202(3) 0.1805(2) 0.63834(17) 0.0538(9) Uani 1 1 d . . . . .
C76 C 0.2906(3) 0.14661(17) 0.69180(16) 0.0483(7) Uani 1 1 d . . . . .
C77 C 0.4109(2) 0.17487(14) 0.69820(12) 0.0335(5) Uani 1 1 d . . . . .
C78 C 0.6203(2) 0.27959(11) 0.72920(9) 0.0215(4) Uani 1 1 d . . . . .
C79 C 0.5030(2) 0.29930(13) 0.76507(10) 0.0268(4) Uani 1 1 d . . . . .
C80 C 0.5078(3) 0.32679(13) 0.81584(10) 0.0319(5) Uani 1 1 d . . . . .
C81 C 0.6341(3) 0.33572(13) 0.83292(10) 0.0323(5) Uani 1 1 d . . . . .
C82 C 0.7543(3) 0.31754(12) 0.79881(11) 0.0296(5) Uani 1 1 d . . . . .
C83 C 0.7447(2) 0.29056(11) 0.74862(10) 0.0240(4) Uani 1 1 d . . . . .
F9 F 0.47583(14) 0.39763(8) 0.63314(6) 0.0340(3) Uani 1 1 d . . . . .
F10 F 0.5558(2) 0.52166(8) 0.55005(7) 0.0475(4) Uani 1 1 d . . . . .
F11 F 0.8029(2) 0.52556(8) 0.47702(8) 0.0530(5) Uani 1 1 d . . . . .
F12 F 0.96995(17) 0.40043(9) 0.48888(7) 0.0437(4) Uani 1 1 d . . . . .
F13 F 0.89717(13) 0.27678(7) 0.57185(6) 0.0280(3) Uani 1 1 d . . . . .
F14 F 0.68656(14) 0.20093(7) 0.55544(6) 0.0271(3) Uani 1 1 d . . . . .
F15 F 0.83985(17) 0.08071(8) 0.54789(7) 0.0406(4) Uani 1 1 d . . . . .
F16 F 0.96092(17) -0.00935(7) 0.65339(8) 0.0430(4) Uani 1 1 d . . . . .
F17 F 0.92172(17) 0.02427(8) 0.76454(7) 0.0420(4) Uani 1 1 d . . . . .
F18 F 0.76564(15) 0.14190(7) 0.77465(6) 0.0315(3) Uani 1 1 d . . . . .
F19 F 0.44012(15) 0.32046(9) 0.55009(6) 0.0393(3) Uani 1 1 d . . . . .
F20 F 0.20474(17) 0.27285(14) 0.54043(9) 0.0690(6) Uani 1 1 d . . . . .
F21 F 0.10385(19) 0.15342(15) 0.63129(12) 0.0817(7) Uani 1 1 d . . . . .
F22 F 0.2436(2) 0.08701(12) 0.73714(12) 0.0744(6) Uani 1 1 d . . . . .
F23 F 0.47333(16) 0.14077(8) 0.75254(7) 0.0413(4) Uani 1 1 d . . . . .
F24 F 0.37411(14) 0.29422(9) 0.75151(7) 0.0380(3) Uani 1 1 d . . . . .
F25 F 0.38941(17) 0.34581(10) 0.84796(7) 0.0464(4) Uani 1 1 d . . . . .
F26 F 0.64148(19) 0.36166(9) 0.88232(7) 0.0444(4) Uani 1 1 d . . . . .
F27 F 0.87816(16) 0.32679(9) 0.81507(7) 0.0411(4) Uani 1 1 d . . . . .
F28 F 0.86623(13) 0.27449(7) 0.71646(6) 0.0280(3) Uani 1 1 d . . . . .

loop_
_atom_site_aniso_label
_atom_site_aniso_U_11
_atom_site_aniso_U_22
_atom_site_aniso_U_33
_atom_site_aniso_U_23
_atom_site_aniso_U_13
_atom_site_aniso_U_12
Fe1 0.01368(13) 0.01376(13) 0.00972(12) -0.00123(9) -0.00106(9) -0.00040(10)
C1 0.0362(12) 0.0196(9) 0.0130(9) -0.0044(7) -0.0021(8) -0.0003(8)
C2 0.0501(14) 0.0238(10) 0.0134(9) -0.0071(8) -0.0017(9) 0.0025(10)
C3 0.0335(11) 0.0241(10) 0.0106(9) -0.0028(7) -0.0009(8) -0.0011(9)
C4 0.0164(9) 0.0193(9) 0.0125(8) -0.0023(7) -0.0009(6) -0.0022(7)
C5 0.0155(8) 0.0180(9) 0.0122(8) 0.0008(7) -0.0031(6) -0.0005(7)
C6 0.0145(8) 0.0167(8) 0.0136(8) 0.0012(7) -0.0020(6) -0.0015(7)
C7 0.0183(9) 0.0159(9) 0.0184(9) 0.0003(7) -0.0041(7) 0.0005(7)
C8 0.0169(9) 0.0145(8) 0.0206(9) -0.0018(7) -0.0021(7) 0.0011(7)
C9 0.0128(8) 0.0154(8) 0.0172(9) -0.0033(7) -0.0028(6) -0.0008(7)
C10 0.0153(8) 0.0168(9) 0.0163(9) -0.0052(7) -0.0017(7) -0.0012(7)
C11 0.0160(9) 0.0187(9) 0.0149(9) -0.0037(7) -0.0010(7) -0.0009(7)
C12 0.0279(10) 0.0246(10) 0.0150(9) -0.0056(7) 0.0010(7) 0.0013(8)
C13 0.0308(11) 0.0256(10) 0.0128(9) -0.0031(8) -0.0005(8) 0.0018(9)
C14 0.0191(9) 0.0195(9) 0.0125(8) -0.0013(7) -0.0010(7) 0.0007(7)
C15 0.0186(9) 0.0185(9) 0.0126(8) 0.0006(7) -0.0012(7) -0.0009(7)
C16 0.0151(8) 0.0166(8) 0.0140(8) -0.0003(7) -0.0022(6) -0.0024(7)
C17 0.0257(10) 0.0149(9) 0.0180(9) 0.0001(7) -0.0033(7) -0.0027(8)
C18 0.0404(12) 0.0150(9) 0.0198(10) -0.0030(7) -0.0044(8) -0.0031(8)
C19 0.0295(10) 0.0165(9) 0.0158(9) -0.0026(7) -0.0043(7) -0.0019(8)
C20 0.0533(15) 0.0174(10) 0.0169(10) -0.0053(8) -0.0045(9) -0.0004(9)
N1 0.0188(8) 0.0166(7) 0.0109(7) -0.0024(6) -0.0012(6) -0.0006(6)
N2 0.0140(7) 0.0156(7) 0.0129(7) -0.0011(6) -0.0019(6) 0.0004(6)
N3 0.0175(8) 0.0157(7) 0.0117(7) -0.0004(6) -0.0017(6) 0.0000(6)
N4 0.0180(8) 0.0161(7) 0.0118(7) -0.0013(6) -0.0014(6) -0.0015(6)
C21 0.0230(10) 0.0178(9) 0.0129(8) -0.0017(7) -0.0024(7) -0.0021(7)
C22 0.0193(9) 0.0235(9) 0.0146(9) -0.0041(7) -0.0036(7) -0.0021(8)
C23 0.0255(10) 0.0284(10) 0.0155(9) -0.0020(8) -0.0003(8) -0.0097(8)
C24 0.0361(12) 0.0246(10) 0.0163(9) 0.0049(8) -0.0066(8) -0.0085(9)
C25 0.0286(11) 0.0346(12) 0.0244(11) 0.0081(9) -0.0122(9) -0.0052(10)
C26 0.0200(10) 0.0280(11) 0.0211(10) 0.0042(8) -0.0038(8) -0.0055(8)
F1 0.0188(6) 0.0369(7) 0.0185(6) -0.0007(5) -0.0034(4) -0.0032(5)
F2 0.0202(6) 0.0515(9) 0.0318(7) 0.0173(6) -0.0064(5) -0.0095(6)
C27 0.0215(9) 0.0182(9) 0.0146(9) -0.0043(7) -0.0007(7) 0.0009(7)
C28 0.0249(10) 0.0261(10) 0.0202(10) -0.0073(8) -0.0019(8) 0.0014(8)
C29 0.0314(12) 0.0383(13) 0.0317(12) -0.0086(10) 0.0034(10) 0.0124(10)
C30 0.0577(17) 0.0254(11) 0.0294(12) -0.0099(9) 0.0069(11) 0.0124(11)
C31 0.0633(18) 0.0234(11) 0.0302(12) -0.0133(9) -0.0029(11) -0.0039(11)
C32 0.0326(12) 0.0232(10) 0.0275(11) -0.0076(8) -0.0055(9) -0.0038(9)
F3 0.0371(8) 0.0473(9) 0.0640(11) -0.0290(8) -0.0155(7) -0.0087(7)
F4 0.0197(6) 0.0468(8) 0.0435(8) -0.0222(7) -0.0057(6) -0.0017(6)
C33 0.0239(10) 0.0171(9) 0.0126(9) -0.0001(7) -0.0012(7) 0.0024(7)
C34 0.0246(10) 0.0213(9) 0.0172(9) -0.0007(7) -0.0028(7) -0.0001(8)
C35 0.0340(12) 0.0241(10) 0.0183(10) 0.0024(8) 0.0026(8) -0.0014(9)
C36 0.0437(13) 0.0276(11) 0.0125(9) 0.0035(8) -0.0028(9) 0.0011(10)
C37 0.0385(13) 0.0345(12) 0.0199(11) 0.0032(9) -0.0131(9) -0.0021(10)
C38 0.0275(11) 0.0278(11) 0.0193(10) 0.0024(8) -0.0034(8) -0.0048(9)
F5 0.0305(7) 0.0357(7) 0.0279(7) 0.0028(5) -0.0082(5) -0.0122(6)
F6 0.0313(7) 0.0563(9) 0.0319(8) 0.0126(7) -0.0102(6) -0.0191(7)
C39 0.106(3) 0.0182(12) 0.0136(11) -0.0050(9) -0.0063(19) 0.004(2)
C40 0.124(4) 0.034(2) 0.028(2) -0.0131(18) -0.009(2) 0.031(3)
C41 0.154(4) 0.043(3) 0.037(3) -0.017(2) -0.007(3) 0.040(3)
C42 0.178(5) 0.030(3) 0.036(3) -0.017(2) 0.007(4) 0.004(3)
C43 0.166(5) 0.040(3) 0.033(2) -0.013(2) 0.004(3) -0.037(3)
C44 0.126(4) 0.030(2) 0.020(2) -0.0066(18) 0.000(3) -0.030(3)
F7 0.081(3) 0.101(3) 0.068(3) -0.049(2) -0.025(2) 0.064(2)
F8 0.086(3) 0.097(3) 0.050(2) -0.030(2) 0.0002(18) -0.059(2)
C39' 0.106(3) 0.0182(12) 0.0136(11) -0.0050(9) -0.0063(19) 0.004(2)
C40' 0.098(4) 0.046(3) 0.028(3) -0.024(2) -0.024(3) 0.038(3)
C41' 0.122(5) 0.057(3) 0.040(3) -0.033(3) -0.028(3) 0.050(3)
C42' 0.163(5) 0.038(3) 0.030(3) -0.020(3) -0.012(4) 0.041(4)
C43' 0.158(4) 0.024(3) 0.029(3) -0.012(2) 0.000(4) -0.003(4)
C44' 0.136(4) 0.023(2) 0.021(2) -0.005(2) 0.002(3) -0.007(3)
F7' 0.046(2) 0.122(5) 0.086(4) -0.087(4) -0.025(2) 0.034(3)
F8' 0.119(4) 0.067(3) 0.058(3) -0.036(3) 0.033(3) -0.064(3)
O1 0.0148(6) 0.0208(7) 0.0174(6) -0.0045(5) -0.0026(5) 0.0002(5)
Cu1 0.01428(11) 0.01781(12) 0.01593(12) -0.00449(9) -0.00213(8) 0.00106(9)
N5 0.0198(8) 0.0239(8) 0.0201(8) -0.0068(7) 0.0006(6) -0.0026(7)
C45 0.0208(10) 0.0323(11) 0.0223(10) -0.0070(8) -0.0010(8) 0.0005(9)
C46 0.0340(12) 0.0385(13) 0.0203(10) -0.0072(9) -0.0027(9) -0.0009(10)
C47 0.0370(13) 0.0511(15) 0.0227(11) -0.0105(10) 0.0088(10) -0.0063(12)
C48 0.0229(11) 0.0557(16) 0.0327(13) -0.0121(11) 0.0076(9) -0.0070(11)
C49 0.0198(10) 0.0303(11) 0.0268(11) -0.0077(9) 0.0027(8) -0.0079(8)
C50 0.0169(10) 0.0434(13) 0.0320(12) -0.0109(10) 0.0006(8) -0.0067(9)
C51 0.0181(10) 0.0374(12) 0.0309(12) -0.0120(10) -0.0035(8) 0.0060(9)
N6 0.0190(8) 0.0191(8) 0.0273(9) -0.0076(7) -0.0033(7) 0.0021(7)
C52 0.0313(11) 0.0223(10) 0.0243(11) -0.0026(8) -0.0050(9) 0.0095(9)
C53 0.0290(11) 0.0330(12) 0.0260(11) -0.0093(9) -0.0129(9) 0.0106(9)
C54 0.0238(10) 0.0219(9) 0.0194(9) -0.0047(7) -0.0058(8) 0.0012(8)
C55 0.0316(12) 0.0355(12) 0.0221(10) -0.0101(9) -0.0110(9) 0.0036(10)
C56 0.0376(13) 0.0435(14) 0.0273(12) -0.0214(10) -0.0083(10) 0.0069(11)
C57 0.0292(11) 0.0375(12) 0.0318(12) -0.0204(10) -0.0077(9) 0.0102(10)
C58 0.0202(9) 0.0253(10) 0.0226(10) -0.0095(8) -0.0068(8) 0.0042(8)
N7 0.0184(8) 0.0184(8) 0.0164(8) -0.0048(6) -0.0030(6) 0.0006(6)
C59 0.0341(12) 0.0233(11) 0.0462(14) -0.0141(10) -0.0099(10) -0.0007(9)
B1 0.0176(10) 0.0228(10) 0.0174(10) -0.0079(8) -0.0005(8) 0.0003(8)
C60 0.0229(10) 0.0199(9) 0.0160(9) -0.0088(7) -0.0036(7) 0.0030(8)
C61 0.0303(11) 0.0284(11) 0.0185(10) -0.0116(8) -0.0040(8) 0.0088(9)
C62 0.0552(15) 0.0194(10) 0.0241(11) -0.0111(8) -0.0124(10) 0.0114(10)
C63 0.0600(16) 0.0199(10) 0.0194(10) -0.0039(8) -0.0034(10) -0.0066(10)
C64 0.0404(13) 0.0296(11) 0.0199(10) -0.0105(9) 0.0034(9) -0.0103(10)
C65 0.0241(10) 0.0196(9) 0.0206(9) -0.0095(7) -0.0005(7) -0.0004(8)
C66 0.0181(9) 0.0187(9) 0.0224(10) -0.0063(7) -0.0002(7) -0.0041(7)
C67 0.0212(9) 0.0187(9) 0.0238(10) -0.0061(8) -0.0027(8) -0.0016(8)
C68 0.0319(11) 0.0234(10) 0.0292(11) -0.0140(9) -0.0003(9) -0.0007(9)
C69 0.0302(11) 0.0143(9) 0.0387(13) -0.0076(8) 0.0004(9) 0.0028(8)
C70 0.0293(11) 0.0185(10) 0.0301(11) 0.0000(8) -0.0028(9) -0.0004(8)
C71 0.0250(10) 0.0197(9) 0.0238(10) -0.0052(8) 0.0014(8) -0.0048(8)
C72 0.0186(9) 0.0361(12) 0.0256(10) -0.0173(9) 0.0019(8) -0.0008(9)
C73 0.0199(10) 0.0559(15) 0.0314(12) -0.0272(11) 0.0003(9) 0.0005(10)
C74 0.0203(11) 0.088(2) 0.0458(16) -0.0446(16) -0.0035(10) -0.0015(13)
C75 0.0228(12) 0.084(2) 0.077(2) -0.056(2) 0.0067(13) -0.0189(14)
C76 0.0310(13) 0.0566(17) 0.067(2) -0.0345(15) 0.0177(13) -0.0220(13)
C77 0.0251(11) 0.0402(13) 0.0391(13) -0.0192(11) 0.0060(9) -0.0078(10)
C78 0.0258(10) 0.0218(9) 0.0161(9) -0.0054(7) -0.0020(7) 0.0000(8)
C79 0.0277(11) 0.0331(11) 0.0193(10) -0.0091(8) -0.0023(8) 0.0014(9)
C80 0.0401(13) 0.0365(12) 0.0175(10) -0.0102(9) 0.0018(9) 0.0045(10)
C81 0.0507(15) 0.0309(11) 0.0175(10) -0.0107(9) -0.0081(9) 0.0026(11)
C82 0.0378(13) 0.0261(11) 0.0275(11) -0.0084(9) -0.0121(9) -0.0018(9)
C83 0.0285(11) 0.0212(9) 0.0220(10) -0.0065(8) -0.0033(8) 0.0004(8)
F9 0.0337(7) 0.0379(7) 0.0281(7) -0.0146(6) -0.0014(5) 0.0180(6)
F10 0.0818(12) 0.0235(7) 0.0362(8) -0.0134(6) -0.0157(8) 0.0238(7)
F11 0.0968(14) 0.0243(7) 0.0320(8) 0.0012(6) 0.0011(8) -0.0166(8)
F12 0.0474(9) 0.0448(8) 0.0372(8) -0.0135(7) 0.0187(7) -0.0193(7)
F13 0.0197(6) 0.0252(6) 0.0378(7) -0.0115(5) 0.0046(5) 0.0015(5)
F14 0.0320(7) 0.0285(6) 0.0238(6) -0.0133(5) -0.0070(5) 0.0055(5)
F15 0.0564(10) 0.0337(7) 0.0365(8) -0.0227(6) -0.0049(7) 0.0119(7)
F16 0.0546(10) 0.0237(7) 0.0467(9) -0.0122(6) -0.0029(7) 0.0160(7)
F17 0.0566(10) 0.0261(7) 0.0336(8) 0.0015(6) -0.0097(7) 0.0123(7)
F18 0.0458(8) 0.0260(6) 0.0204(6) -0.0045(5) -0.0057(5) 0.0030(6)
F19 0.0292(7) 0.0654(10) 0.0232(7) -0.0133(7) -0.0076(5) 0.0034(7)
F20 0.0302(8) 0.145(2) 0.0524(11) -0.0559(12) -0.0148(7) -0.0019(10)
F21 0.0307(9) 0.130(2) 0.1177(19) -0.0808(17) 0.0064(10) -0.0352(11)
F22 0.0515(11) 0.0693(13) 0.1063(17) -0.0336(12) 0.0271(11) -0.0397(10)
F23 0.0381(8) 0.0379(8) 0.0408(8) -0.0033(6) 0.0072(6) -0.0110(7)
F24 0.0253(7) 0.0612(10) 0.0333(8) -0.0265(7) 0.0017(6) 0.0032(7)
F25 0.0483(9) 0.0654(10) 0.0283(8) -0.0262(7) 0.0053(6) 0.0083(8)
F26 0.0686(11) 0.0485(9) 0.0233(7) -0.0213(6) -0.0105(7) 0.0025(8)
F27 0.0444(9) 0.0462(9) 0.0437(9) -0.0237(7) -0.0188(7) -0.0027(7)
F28 0.0240(6) 0.0304(7) 0.0335(7) -0.0148(5) -0.0046(5) -0.0015(5)

loop_
_atom_type_symbol
_atom_type_description
_atom_type_scat_dispersion_real
_atom_type_scat_dispersion_imag
_atom_type_scat_source
C C 0.0033 0.0016 'International Tables Vol C Tables 4.2.6.8 and 6.1.1.4'
H H 0.0000 0.0000 'International Tables Vol C Tables 4.2.6.8 and 6.1.1.4'
B B 0.0013 0.0007 'International Tables Vol C Tables 4.2.6.8 and 6.1.1.4'
N N 0.0061 0.0033 'International Tables Vol C Tables 4.2.6.8 and 6.1.1.4'
O O 0.0106 0.0060 'International Tables Vol C Tables 4.2.6.8 and 6.1.1.4'
F F 0.0171 0.0103 'International Tables Vol C Tables 4.2.6.8 and 6.1.1.4'
Fe Fe 0.3463 0.8444 'International Tables Vol C Tables 4.2.6.8 and 6.1.1.4'
Cu Cu 0.3201 1.2651 'International Tables Vol C Tables 4.2.6.8 and 6.1.1.4'

loop_
_geom_angle_atom_site_label_1
_geom_angle_atom_site_label_2
_geom_angle_atom_site_label_3
_geom_angle
O1 Fe1 N3 106.17(6)
O1 Fe1 N2 104.48(6)
N3 Fe1 N2 86.07(6)
O1 Fe1 N1 104.49(6)
N3 Fe1 N1 149.33(6)
N2 Fe1 N1 85.91(6)
O1 Fe1 N4 106.11(6)
N3 Fe1 N4 85.86(6)
N2 Fe1 N4 149.41(6)
N1 Fe1 N4 86.17(6)
N1 C1 C20 125.17(18)
N1 C1 C2 109.98(17)
C20 C1 C2 124.84(19)
C3 C2 C1 107.18(19)
C3 C2 H2 126.4
C1 C2 H2 126.4
C2 C3 C4 106.99(17)
C2 C3 H3 126.5
C4 C3 H3 126.5
N1 C4 C5 125.39(17)
N1 C4 C3 109.82(17)
C5 C4 C3 124.70(17)
C6 C5 C4 125.10(17)
C6 C5 C21 117.41(17)
C4 C5 C21 117.46(17)
N2 C6 C5 125.14(17)
N2 C6 C7 109.84(16)
C5 C6 C7 124.98(17)
C8 C7 C6 107.38(16)
C8 C7 H7 126.3
C6 C7 H7 126.3
C7 C8 C9 106.69(17)
C7 C8 H8 126.7
C9 C8 H8 126.7
N2 C9 C10 125.49(17)
N2 C9 C8 110.36(16)
C10 C9 C8 124.14(17)
C11 C10 C9 124.83(17)
C11 C10 C27 117.08(16)
C9 C10 C27 118.01(16)
N3 C11 C10 125.49(17)
N3 C11 C12 109.95(16)
C10 C11 C12 124.56(18)
C13 C12 C11 107.12(18)
C13 C12 H12 126.4
C11 C12 H12 126.4
C12 C13 C14 107.12(17)
C12 C13 H13 126.4
C14 C13 H13 126.4
N3 C14 C15 125.21(17)
N3 C14 C13 109.97(17)
C15 C14 C13 124.72(17)
C16 C15 C14 125.33(17)
C16 C15 C33 119.03(17)
C14 C15 C33 115.56(17)
N4 C16 C15 125.05(17)
N4 C16 C17 109.82(17)
C15 C16 C17 125.05(17)
C18 C17 C16 107.18(17)
C18 C17 H17 126.4
C16 C17 H17 126.4
C17 C18 C19 107.19(18)
C17 C18 H18 126.4
C19 C18 H18 126.4
N4 C19 C20 125.09(18)
N4 C19 C18 109.74(17)
C20 C19 C18 125.17(19)
C19 C20 C1 125.7(2)
C19 C20 C39 116.63(19)
C1 C20 C39 116.6(2)
C19 C20 C39' 117.7(2)
C1 C20 C39' 115.3(2)
C1 N1 C4 106.03(15)
C1 N1 Fe1 127.04(13)
C4 N1 Fe1 125.46(13)
C9 N2 C6 105.70(15)
C9 N2 Fe1 126.82(12)
C6 N2 Fe1 125.55(13)
C14 N3 C11 105.83(15)
C14 N3 Fe1 125.21(13)
C11 N3 Fe1 127.26(12)
C19 N4 C16 106.06(15)
C19 N4 Fe1 127.11(12)
C16 N4 Fe1 125.21(13)
C26 C21 C22 115.26(17)
C26 C21 C5 123.12(18)
C22 C21 C5 121.59(17)
F1 C22 C23 119.02(18)
F1 C22 C21 117.03(16)
C23 C22 C21 123.95(18)
C24 C23 C22 117.81(19)
C24 C23 H23 121.1
C22 C23 H23 121.1
C23 C24 C25 121.15(19)
C23 C24 H24 119.4
C25 C24 H24 119.4
C24 C25 C26 118.2(2)
C24 C25 H25 120.9
C26 C25 H25 120.9
F2 C26 C21 117.26(17)
F2 C26 C25 119.08(19)
C21 C26 C25 123.7(2)
C28 C27 C32 114.89(19)
C28 C27 C10 121.16(18)
C32 C27 C10 123.93(18)
F4 C28 C29 119.0(2)
F4 C28 C27 116.84(18)
C29 C28 C27 124.1(2)
C28 C29 C30 118.1(2)
C28 C29 H29 120.9
C30 C29 H29 120.9
C29 C30 C31 120.7(2)
C29 C30 H30 119.6
C31 C30 H30 119.6
C32 C31 C30 118.6(2)
C32 C31 H31 120.7
C30 C31 H31 120.7
F3 C32 C31 119.3(2)
F3 C32 C27 117.2(2)
C31 C32 C27 123.4(2)
C38 C33 C34 114.94(18)
C38 C33 C15 122.05(18)
C34 C33 C15 122.81(18)
F5 C34 C35 119.00(19)
F5 C34 C33 117.31(17)
C35 C34 C33 123.7(2)
C36 C35 C34 118.4(2)
C36 C35 H35 120.8
C34 C35 H35 120.8
C35 C36 C37 120.97(19)
C35 C36 H36 119.5
C37 C36 H36 119.5
C38 C37 C36 117.9(2)
C38 C37 H37 121.1
C36 C37 H37 121.1
F6 C38 C33 117.66(18)
F6 C38 C37 118.2(2)
C33 C38 C37 124.1(2)
C40 C39 C44 116.5(6)
C40 C39 C20 118.8(5)
C44 C39 C20 124.7(5)
F7 C40 C39 118.0(5)
F7 C40 C41 120.4(6)
C39 C40 C41 121.6(7)
C42 C41 C40 119.0(8)
C42 C41 H41 120.5
C40 C41 H41 120.5
C41 C42 C43 123.5(6)
C41 C42 H42 118.3
C43 C42 H42 118.3
C44 C43 C42 115.8(7)
C44 C43 H43 122.1
C42 C43 H43 122.1
F8 C44 C43 118.7(6)
F8 C44 C39 117.7(5)
C43 C44 C39 123.6(7)
C44' C39' C40' 115.1(8)
C44' C39' C20 118.0(7)
C40' C39' C20 126.9(7)
F7' C40' C39' 118.7(6)
F7' C40' C41' 118.9(8)
C39' C40' C41' 122.4(8)
C42' C41' C40' 119.0(9)
C42' C41' H41' 120.5
C40' C41' H41' 120.5
C43' C42' C41' 119.5(7)
C43' C42' H42' 120.3
C41' C42' H42' 120.3
C44' C43' C42' 119.5(9)
C44' C43' H43' 120.3
C42' C43' H43' 120.3
F8' C44' C43' 119.4(8)
F8' C44' C39' 116.0(6)
C43' C44' C39' 124.6(9)
Fe1 O1 Cu1 142.48(8)
O1 Cu1 N5 93.44(7)
O1 Cu1 N7 94.67(6)
N5 Cu1 N7 148.46(7)
O1 Cu1 N6 148.15(7)
N5 Cu1 N6 91.97(7)
N7 Cu1 N6 96.94(7)
C45 N5 C49 118.89(18)
C45 N5 Cu1 121.61(14)
C49 N5 Cu1 119.49(14)
N5 C45 C46 122.6(2)
N5 C45 H45 118.7
C46 C45 H45 118.7
C47 C46 C45 118.8(2)
C47 C46 H46 120.6
C45 C46 H46 120.6
C46 C47 C48 119.0(2)
C46 C47 H47 120.5
C48 C47 H47 120.5
C47 C48 C49 119.6(2)
C47 C48 H48 120.2
C49 C48 H48 120.2
N5 C49 C48 121.1(2)
N5 C49 C50 116.79(19)
C48 C49 C50 122.1(2)
C49 C50 C51 112.87(19)
C49 C50 H50A 109.0
C51 C50 H50A 109.0
C49 C50 H50B 109.0
C51 C50 H50B 109.0
H50A C50 H50B 107.8
N6 C51 C50 112.86(18)
N6 C51 H51A 109.0
C50 C51 H51A 109.0
N6 C51 H51B 109.0
C50 C51 H51B 109.0
H51A C51 H51B 107.8
C52 N6 C59 108.58(18)
C52 N6 C51 110.01(17)
C59 N6 C51 109.84(18)
C52 N6 Cu1 110.12(13)
C59 N6 Cu1 101.50(13)
C51 N6 Cu1 116.29(13)
N6 C52 C53 112.56(18)
N6 C52 H52A 109.1
C53 C52 H52A 109.1
N6 C52 H52B 109.1
C53 C52 H52B 109.1
H52A C52 H52B 107.8
C54 C53 C52 113.50(19)
C54 C53 H53A 108.9
C52 C53 H53A 108.9
C54 C53 H53B 108.9
C52 C53 H53B 108.9
H53A C53 H53B 107.7
N7 C54 C55 121.13(19)
N7 C54 C53 119.11(18)
C55 C54 C53 119.72(18)
C56 C55 C54 120.0(2)
C56 C55 H55 120.0
C54 C55 H55 120.0
C55 C56 C57 118.8(2)
C55 C56 H56 120.6
C57 C56 H56 120.6
C58 C57 C56 118.8(2)
C58 C57 H57 120.6
C56 C57 H57 120.6
N7 C58 C57 122.55(19)
N7 C58 H58 118.7
C57 C58 H58 118.7
C54 N7 C58 118.63(17)
C54 N7 Cu1 124.92(14)
C58 N7 Cu1 116.23(13)
N6 C59 H59A 109.5
N6 C59 H59B 109.5
H59A C59 H59B 109.5
N6 C59 H59C 109.5
H59A C59 H59C 109.5
H59B C59 H59C 109.5
C66 B1 C78 113.53(16)
C66 B1 C72 102.08(16)
C78 B1 C72 113.06(16)
C66 B1 C60 113.08(16)
C78 B1 C60 102.01(16)
C72 B1 C60 113.55(16)
C65 C60 C61 112.48(19)
C65 C60 B1 128.00(17)
C61 C60 B1 119.27(18)
F9 C61 C62 115.98(19)
F9 C61 C60 119.08(19)
C62 C61 C60 124.9(2)
F10 C62 C63 119.3(2)
F10 C62 C61 120.8(2)
C63 C62 C61 119.9(2)
F11 C63 C64 121.0(2)
F11 C63 C62 120.5(2)
C64 C63 C62 118.5(2)
F12 C64 C63 119.7(2)
F12 C64 C65 120.4(2)
C63 C64 C65 119.9(2)
F13 C65 C60 121.41(18)
F13 C65 C64 114.36(19)
C60 C65 C64 124.2(2)
C67 C66 C71 113.68(18)
C67 C66 B1 118.75(17)
C71 C66 B1 127.42(18)
F14 C67 C68 115.79(18)
F14 C67 C66 119.48(17)
C68 C67 C66 124.72(19)
F15 C68 C69 120.70(19)
F15 C68 C67 120.8(2)
C69 C68 C67 118.5(2)
F16 C69 C70 119.7(2)
F16 C69 C68 120.4(2)
C70 C69 C68 119.88(19)
F17 C70 C69 119.4(2)
F17 C70 C71 120.9(2)
C69 C70 C71 119.7(2)
F18 C71 C70 115.13(19)
F18 C71 C66 121.41(18)
C70 C71 C66 123.5(2)
C73 C72 C77 113.9(2)
C73 C72 B1 127.3(2)
C77 C72 B1 118.4(2)
F19 C73 C74 114.7(2)
F19 C73 C72 121.6(2)
C74 C73 C72 123.7(3)
F20 C74 C75 120.3(3)
F20 C74 C73 119.9(3)
C75 C74 C73 119.9(3)
F21 C75 C74 121.0(3)
F21 C75 C76 119.5(3)
C74 C75 C76 119.5(2)
F22 C76 C75 120.8(3)
F22 C76 C77 120.3(3)
C75 C76 C77 118.8(3)
F23 C77 C76 116.2(2)
F23 C77 C72 119.6(2)
C76 C77 C72 124.1(3)
C79 C78 C83 113.54(19)
C79 C78 B1 126.39(19)
C83 C78 B1 119.60(18)
F24 C79 C80 114.9(2)
F24 C79 C78 121.31(19)
C80 C79 C78 123.8(2)
F25 C80 C81 119.7(2)
F25 C80 C79 120.5(2)
C81 C80 C79 119.8(2)
F26 C81 C80 120.8(2)
F26 C81 C82 120.0(2)
C80 C81 C82 119.1(2)
F27 C82 C81 119.3(2)
F27 C82 C83 121.5(2)
C81 C82 C83 119.2(2)
F28 C83 C82 116.5(2)
F28 C83 C78 118.93(18)
C82 C83 C78 124.6(2)

loop_
_geom_bond_atom_site_label_1
_geom_bond_atom_site_label_2
_geom_bond_distance
Fe1 O1 1.7563(14)
Fe1 N3 2.0878(16)
Fe1 N2 2.0919(15)
Fe1 N1 2.0963(16)
Fe1 N4 2.0999(16)
C1 N1 1.371(3)
C1 C20 1.398(3)
C1 C2 1.435(3)
C2 C3 1.352(3)
C2 H2 0.9500
C3 C4 1.436(3)
C3 H3 0.9500
C4 N1 1.378(2)
C4 C5 1.397(3)
C5 C6 1.395(3)
C5 C21 1.497(2)
C6 N2 1.379(2)
C6 C7 1.440(3)
C7 C8 1.347(3)
C7 H7 0.9500
C8 C9 1.443(2)
C8 H8 0.9500
C9 N2 1.370(2)
C9 C10 1.398(3)
C10 C11 1.392(3)
C10 C27 1.489(3)
C11 N3 1.376(2)
C11 C12 1.438(3)
C12 C13 1.347(3)
C12 H12 0.9500
C13 C14 1.438(3)
C13 H13 0.9500
C14 N3 1.375(2)
C14 C15 1.394(3)
C15 C16 1.391(3)
C15 C33 1.496(2)
C16 N4 1.374(2)
C16 C17 1.436(3)
C17 C18 1.345(3)
C17 H17 0.9500
C18 C19 1.439(3)
C18 H18 0.9500
C19 N4 1.373(3)
C19 C20 1.393(3)
C20 C39 1.493(7)
C20 C39' 1.551(9)
C21 C26 1.380(3)
C21 C22 1.384(3)
C22 F1 1.349(2)
C22 C23 1.383(3)
C23 C24 1.378(3)
C23 H23 0.9500
C24 C25 1.381(3)
C24 H24 0.9500
C25 C26 1.382(3)
C25 H25 0.9500
C26 F2 1.352(2)
C27 C28 1.386(3)
C27 C32 1.386(3)
C28 F4 1.358(3)
C28 C29 1.372(3)
C29 C30 1.376(4)
C29 H29 0.9500
C30 C31 1.381(4)
C30 H30 0.9500
C31 C32 1.373(3)
C31 H31 0.9500
C32 F3 1.355(3)
C33 C38 1.381(3)
C33 C34 1.387(3)
C34 F5 1.351(2)
C34 C35 1.380(3)
C35 C36 1.376(3)
C35 H35 0.9500
C36 C37 1.382(3)
C36 H36 0.9500
C37 C38 1.381(3)
C37 H37 0.9500
C38 F6 1.349(3)
C39 C40 1.379(8)
C39 C44 1.391(8)
C40 F7 1.323(8)
C40 C41 1.395(8)
C41 C42 1.326(12)
C41 H41 0.9500
C42 C43 1.396(11)
C42 H42 0.9500
C43 C44 1.379(7)
C43 H43 0.9500
C44 F8 1.362(8)
C39' C44' 1.365(10)
C39' C40' 1.395(10)
C40' F7' 1.353(9)
C40' C41' 1.398(8)
C41' C42' 1.381(12)
C41' H41' 0.9500
C42' C43' 1.374(14)
C42' H42' 0.9500
C43' C44' 1.361(9)
C43' H43' 0.9500
C44' F8' 1.322(9)
O1 Cu1 1.8452(13)
Cu1 N5 1.9997(17)
Cu1 N7 2.0150(17)
Cu1 N6 2.0557(17)
N5 C45 1.336(3)
N5 C49 1.349(3)
C45 C46 1.380(3)
C45 H45 0.9500
C46 C47 1.375(4)
C46 H46 0.9500
C47 C48 1.380(4)
C47 H47 0.9500
C48 C49 1.385(3)
C48 H48 0.9500
C49 C50 1.502(3)
C50 C51 1.515(3)
C50 H50A 0.9900
C50 H50B 0.9900
C51 N6 1.501(3)
C51 H51A 0.9900
C51 H51B 0.9900
N6 C52 1.485(3)
N6 C59 1.487(3)
C52 C53 1.519(3)
C52 H52A 0.9900
C52 H52B 0.9900
C53 C54 1.498(3)
C53 H53A 0.9900
C53 H53B 0.9900
C54 N7 1.347(3)
C54 C55 1.386(3)
C55 C56 1.375(3)
C55 H55 0.9500
C56 C57 1.383(3)
C56 H56 0.9500
C57 C58 1.377(3)
C57 H57 0.9500
C58 N7 1.349(3)
C58 H58 0.9500
C59 H59A 0.9800
C59 H59B 0.9800
C59 H59C 0.9800
B1 C66 1.648(3)
B1 C78 1.651(3)
B1 C72 1.652(3)
B1 C60 1.656(3)
C60 C65 1.387(3)
C60 C61 1.394(3)
C61 F9 1.352(3)
C61 C62 1.372(3)
C62 F10 1.345(3)
C62 C63 1.370(4)
C63 F11 1.336(3)
C63 C64 1.367(3)
C64 F12 1.342(3)
C64 C65 1.391(3)
C65 F13 1.345(2)
C66 C67 1.387(3)
C66 C71 1.392(3)
C67 F14 1.354(2)
C67 C68 1.379(3)
C68 F15 1.344(3)
C68 C69 1.376(3)
C69 F16 1.348(2)
C69 C70 1.366(3)
C70 F17 1.338(3)
C70 C71 1.383(3)
C71 F18 1.344(2)
C72 C73 1.386(3)
C72 C77 1.387(3)
C73 F19 1.347(3)
C73 C74 1.382(3)
C74 F20 1.341(3)
C74 C75 1.360(5)
C75 F21 1.342(3)
C75 C76 1.381(5)
C76 F22 1.350(4)
C76 C77 1.384(4)
C77 F23 1.355(3)
C78 C79 1.388(3)
C78 C83 1.390(3)
C79 F24 1.344(3)
C79 C80 1.386(3)
C80 F25 1.347(3)
C80 C81 1.371(4)
C81 F26 1.344(3)
C81 C82 1.377(4)
C82 F27 1.343(3)
C82 C83 1.377(3)
C83 F28 1.353(2)

loop_
_geom_torsion_atom_site_label_1
_geom_torsion_atom_site_label_2
_geom_torsion_atom_site_label_3
_geom_torsion_atom_site_label_4
_geom_torsion
N1 C1 C2 C3 -0.3(3)
C20 C1 C2 C3 -179.4(2)
C1 C2 C3 C4 0.6(3)
C2 C3 C4 N1 -0.8(3)
C2 C3 C4 C5 176.0(2)
N1 C4 C5 C6 3.8(3)
C3 C4 C5 C6 -172.44(19)
N1 C4 C5 C21 -178.22(18)
C3 C4 C5 C21 5.5(3)
C4 C5 C6 N2 -2.9(3)
C21 C5 C6 N2 179.15(17)
C4 C5 C6 C7 174.66(18)
C21 C5 C6 C7 -3.3(3)
N2 C6 C7 C8 1.4(2)
C5 C6 C7 C8 -176.50(19)
C6 C7 C8 C9 -0.5(2)
C7 C8 C9 N2 -0.5(2)
C7 C8 C9 C10 178.31(18)
N2 C9 C10 C11 -4.0(3)
C8 C9 C10 C11 177.42(18)
N2 C9 C10 C27 172.63(17)
C8 C9 C10 C27 -6.0(3)
C9 C10 C11 N3 1.8(3)
C27 C10 C11 N3 -174.83(18)
C9 C10 C11 C12 -177.71(19)
C27 C10 C11 C12 5.6(3)
N3 C11 C12 C13 -0.9(2)
C10 C11 C12 C13 178.7(2)
C11 C12 C13 C14 1.2(2)
C12 C13 C14 N3 -1.1(2)
C12 C13 C14 C15 175.4(2)
N3 C14 C15 C16 5.2(3)
C13 C14 C15 C16 -170.7(2)
N3 C14 C15 C33 -178.08(18)
C13 C14 C15 C33 6.0(3)
C14 C15 C16 N4 -5.7(3)
C33 C15 C16 N4 177.73(18)
C14 C15 C16 C17 170.76(19)
C33 C15 C16 C17 -5.8(3)
N4 C16 C17 C18 0.7(2)
C15 C16 C17 C18 -176.1(2)
C16 C17 C18 C19 -0.9(2)
C17 C18 C19 N4 0.8(3)
C17 C18 C19 C20 -179.0(2)
N4 C19 C20 C1 0.0(4)
C18 C19 C20 C1 179.8(2)
N4 C19 C20 C39 168.0(3)
C18 C19 C20 C39 -12.2(4)
N4 C19 C20 C39' -166.6(4)
C18 C19 C20 C39' 13.2(5)
N1 C1 C20 C19 0.5(4)
C2 C1 C20 C19 179.4(2)
N1 C1 C20 C39 -167.5(3)
C2 C1 C20 C39 11.4(5)
N1 C1 C20 C39' 167.3(4)
C2 C1 C20 C39' -13.7(5)
C20 C1 N1 C4 179.0(2)
C2 C1 N1 C4 -0.2(2)
C20 C1 N1 Fe1 -14.4(3)
C2 C1 N1 Fe1 166.48(15)
C5 C4 N1 C1 -176.18(19)
C3 C4 N1 C1 0.6(2)
C5 C4 N1 Fe1 16.9(3)
C3 C4 N1 Fe1 -166.36(14)
C10 C9 N2 C6 -177.47(18)
C8 C9 N2 C6 1.3(2)
C10 C9 N2 Fe1 17.7(3)
C8 C9 N2 Fe1 -163.49(13)
C5 C6 N2 C9 176.25(18)
C7 C6 N2 C9 -1.6(2)
C5 C6 N2 Fe1 -18.7(3)
C7 C6 N2 Fe1 163.42(13)
C15 C14 N3 C11 -176.00(19)
C13 C14 N3 C11 0.5(2)
C15 C14 N3 Fe1 18.0(3)
C13 C14 N3 Fe1 -165.51(14)
C10 C11 N3 C14 -179.32(19)
C12 C11 N3 C14 0.3(2)
C10 C11 N3 Fe1 -13.7(3)
C12 C11 N3 Fe1 165.86(14)
C20 C19 N4 C16 179.5(2)
C18 C19 N4 C16 -0.3(2)
C20 C19 N4 Fe1 13.6(3)
C18 C19 N4 Fe1 -166.30(14)
C15 C16 N4 C19 176.65(19)
C17 C16 N4 C19 -0.2(2)
C15 C16 N4 Fe1 -17.0(3)
C17 C16 N4 Fe1 166.08(13)
C6 C5 C21 C26 73.2(3)
C4 C5 C21 C26 -104.9(2)
C6 C5 C21 C22 -104.8(2)
C4 C5 C21 C22 77.1(3)
C26 C21 C22 F1 179.42(19)
C5 C21 C22 F1 -2.5(3)
C26 C21 C22 C23 -1.4(3)
C5 C21 C22 C23 176.7(2)
F1 C22 C23 C24 179.87(19)
C21 C22 C23 C24 0.7(3)
C22 C23 C24 C25 0.0(4)
C23 C24 C25 C26 0.1(4)
C22 C21 C26 F2 -178.49(19)
C5 C21 C26 F2 3.4(3)
C22 C21 C26 C25 1.5(3)
C5 C21 C26 C25 -176.5(2)
C24 C25 C26 F2 179.1(2)
C24 C25 C26 C21 -0.9(4)
C11 C10 C27 C28 96.2(2)
C9 C10 C27 C28 -80.7(2)
C11 C10 C27 C32 -81.9(2)
C9 C10 C27 C32 101.2(2)
C32 C27 C28 F4 177.98(18)
C10 C27 C28 F4 -0.3(3)
C32 C27 C28 C29 -1.5(3)
C10 C27 C28 C29 -179.7(2)
F4 C28 C29 C30 -178.5(2)
C27 C28 C29 C30 1.0(4)
C28 C29 C30 C31 0.7(4)
C29 C30 C31 C32 -1.7(4)
C30 C31 C32 F3 -179.2(2)
C30 C31 C32 C27 1.2(4)
C28 C27 C32 F3 -179.29(19)
C10 C27 C32 F3 -1.1(3)
C28 C27 C32 C31 0.4(3)
C10 C27 C32 C31 178.6(2)
C16 C15 C33 C38 -98.7(2)
C14 C15 C33 C38 84.4(3)
C16 C15 C33 C34 86.6(3)
C14 C15 C33 C34 -90.3(2)
C38 C33 C34 F5 -177.15(19)
C15 C33 C34 F5 -2.1(3)
C38 C33 C34 C35 1.4(3)
C15 C33 C34 C35 176.4(2)
F5 C34 C35 C36 177.0(2)
C33 C34 C35 C36 -1.5(3)
C34 C35 C36 C37 0.5(4)
C35 C36 C37 C38 0.6(4)
C34 C33 C38 F6 178.4(2)
C15 C33 C38 F6 3.3(3)
C34 C33 C38 C37 -0.3(3)
C15 C33 C38 C37 -175.3(2)
C36 C37 C38 F6 -179.3(2)
C36 C37 C38 C33 -0.7(4)
C19 C20 C39 C40 84.0(3)
C1 C20 C39 C40 -106.9(3)
C39' C20 C39 C40 -14.6(4)
C19 C20 C39 C44 -96.5(3)
C1 C20 C39 C44 72.6(4)
C39' C20 C39 C44 164.9(6)
C44 C39 C40 F7 -180.0(2)
C20 C39 C40 F7 -0.4(3)
C44 C39 C40 C41 0.02(13)
C20 C39 C40 C41 179.5(2)
F7 C40 C41 C42 180.0(2)
C39 C40 C41 C42 -0.03(15)
C40 C41 C42 C43 0.2(3)
C41 C42 C43 C44 -0.4(4)
C42 C43 C44 F8 -179.7(3)
C42 C43 C44 C39 0.4(4)
C40 C39 C44 F8 179.87(19)
C20 C39 C44 F8 0.4(4)
C40 C39 C44 C43 -0.2(3)
C20 C39 C44 C43 -179.7(3)
C19 C20 C39' C44' -84.3(4)
C1 C20 C39' C44' 107.7(3)
C39 C20 C39' C44' 8.8(4)
C19 C20 C39' C40' 97.1(3)
C1 C20 C39' C40' -70.9(4)
C39 C20 C39' C40' -169.7(6)
C44' C39' C40' F7' -179.9(2)
C20 C39' C40' F7' -1.3(3)
C44' C39' C40' C41' 0.03(14)
C20 C39' C40' C41' 178.6(3)
F7' C40' C41' C42' 179.8(2)
C39' C40' C41' C42' -0.07(14)
C40' C41' C42' C43' 0.1(3)
C41' C42' C43' C44' -0.2(4)
C42' C43' C44' F8' -179.9(3)
C42' C43' C44' C39' 0.2(5)
C40' C39' C44' F8' 180.0(2)
C20 C39' C44' F8' 1.3(4)
C40' C39' C44' C43' -0.1(3)
C20 C39' C44' C43' -178.8(4)
N3 Fe1 O1 Cu1 -87.87(14)
N2 Fe1 O1 Cu1 -177.94(12)
N1 Fe1 O1 Cu1 92.60(13)
N4 Fe1 O1 Cu1 2.44(15)
Fe1 O1 Cu1 N5 -110.15(14)
Fe1 O1 Cu1 N7 100.35(14)
Fe1 O1 Cu1 N6 -10.8(2)
C49 N5 C45 C46 -1.8(3)
Cu1 N5 C45 C46 176.82(18)
N5 C45 C46 C47 1.0(4)
C45 C46 C47 C48 -0.1(4)
C46 C47 C48 C49 0.0(4)
C45 N5 C49 C48 1.6(3)
Cu1 N5 C49 C48 -177.00(19)
C45 N5 C49 C50 -178.6(2)
Cu1 N5 C49 C50 2.8(3)
C47 C48 C49 N5 -0.7(4)
C47 C48 C49 C50 179.5(2)
N5 C49 C50 C51 -65.9(3)
C48 C49 C50 C51 113.9(3)
C49 C50 C51 N6 65.1(3)
C50 C51 N6 C52 120.1(2)
C50 C51 N6 C59 -120.4(2)
C50 C51 N6 Cu1 -5.9(2)
C59 N6 C52 C53 169.19(18)
C51 N6 C52 C53 -70.6(2)
Cu1 N6 C52 C53 58.9(2)
N6 C52 C53 C54 -80.5(2)
C52 C53 C54 N7 39.9(3)
C52 C53 C54 C55 -137.9(2)
N7 C54 C55 C56 -1.1(4)
C53 C54 C55 C56 176.7(2)
C54 C55 C56 C57 0.4(4)
C55 C56 C57 C58 0.5(4)
C56 C57 C58 N7 -0.8(4)
C55 C54 N7 C58 0.8(3)
C53 C54 N7 C58 -177.0(2)
C55 C54 N7 Cu1 -173.65(17)
C53 C54 N7 Cu1 8.6(3)
C57 C58 N7 C54 0.2(3)
C57 C58 N7 Cu1 175.07(18)
C66 B1 C60 C65 -9.6(3)
C78 B1 C60 C65 112.7(2)
C72 B1 C60 C65 -125.3(2)
C66 B1 C60 C61 176.54(18)
C78 B1 C60 C61 -61.2(2)
C72 B1 C60 C61 60.8(2)
C65 C60 C61 F9 -179.31(18)
B1 C60 C61 F9 -4.5(3)
C65 C60 C61 C62 1.4(3)
B1 C60 C61 C62 176.2(2)
F9 C61 C62 F10 -0.2(3)
C60 C61 C62 F10 179.1(2)
F9 C61 C62 C63 -179.9(2)
C60 C61 C62 C63 -0.6(4)
F10 C62 C63 F11 0.7(4)
C61 C62 C63 F11 -179.6(2)
F10 C62 C63 C64 -179.8(2)
C61 C62 C63 C64 -0.2(4)
F11 C63 C64 F12 0.0(4)
C62 C63 C64 F12 -179.5(2)
F11 C63 C64 C65 179.3(2)
C62 C63 C64 C65 -0.1(4)
C61 C60 C65 F13 177.12(18)
B1 C60 C65 F13 2.9(3)
C61 C60 C65 C64 -1.7(3)
B1 C60 C65 C64 -175.9(2)
F12 C64 C65 F13 1.6(3)
C63 C64 C65 F13 -177.8(2)
F12 C64 C65 C60 -179.5(2)
C63 C64 C65 C60 1.1(3)
C78 B1 C66 C67 -173.60(18)
C72 B1 C66 C67 64.4(2)
C60 B1 C66 C67 -58.0(2)
C78 B1 C66 C71 11.1(3)
C72 B1 C66 C71 -110.9(2)
C60 B1 C66 C71 126.7(2)
C71 C66 C67 F14 178.11(17)
B1 C66 C67 F14 2.2(3)
C71 C66 C67 C68 -2.8(3)
B1 C66 C67 C68 -178.7(2)
F14 C67 C68 F15 0.6(3)
C66 C67 C68 F15 -178.5(2)
F14 C67 C68 C69 -179.66(19)
C66 C67 C68 C69 1.2(3)
F15 C68 C69 F16 0.6(3)
C67 C68 C69 F16 -179.1(2)
F15 C68 C69 C70 180.0(2)
C67 C68 C69 C70 0.3(3)
F16 C69 C70 F17 -0.5(3)
C68 C69 C70 F17 -180.0(2)
F16 C69 C70 C71 179.5(2)
C68 C69 C70 C71 0.1(3)
F17 C70 C71 F18 -2.4(3)
C69 C70 C71 F18 177.6(2)
F17 C70 C71 C66 178.1(2)
C69 C70 C71 C66 -1.9(3)
C67 C66 C71 F18 -176.36(18)
B1 C66 C71 F18 -0.9(3)
C67 C66 C71 C70 3.1(3)
B1 C66 C71 C70 178.6(2)
C66 B1 C72 C73 -113.8(2)
C78 B1 C72 C73 123.9(2)
C60 B1 C72 C73 8.3(3)
C66 B1 C72 C77 59.5(2)
C78 B1 C72 C77 -62.8(3)
C60 B1 C72 C77 -178.45(19)
C77 C72 C73 F19 -177.5(2)
B1 C72 C73 F19 -4.0(4)
C77 C72 C73 C74 1.2(3)
B1 C72 C73 C74 174.8(2)
F19 C73 C74 F20 -2.8(3)
C72 C73 C74 F20 178.3(2)
F19 C73 C74 C75 176.8(2)
C72 C73 C74 C75 -2.0(4)
F20 C74 C75 F21 2.2(4)
C73 C74 C75 F21 -177.4(3)
F20 C74 C75 C76 -179.9(3)
C73 C74 C75 C76 0.5(4)
F21 C75 C76 F22 -0.3(4)
C74 C75 C76 F22 -178.3(3)
F21 C75 C76 C77 179.6(2)
C74 C75 C76 C77 1.7(4)
F22 C76 C77 F23 -2.0(4)
C75 C76 C77 F23 178.1(2)
F22 C76 C77 C72 177.4(2)
C75 C76 C77 C72 -2.6(4)
C73 C72 C77 F23 -179.6(2)
B1 C72 C77 F23 6.3(3)
C73 C72 C77 C76 1.1(4)
B1 C72 C77 C76 -173.1(2)
C66 B1 C78 C79 -131.9(2)
C72 B1 C78 C79 -16.3(3)
C60 B1 C78 C79 106.1(2)
C66 B1 C78 C83 56.5(2)
C72 B1 C78 C83 172.18(18)
C60 B1 C78 C83 -65.5(2)
C83 C78 C79 F24 178.04(19)
B1 C78 C79 F24 6.0(3)
C83 C78 C79 C80 -0.5(3)
B1 C78 C79 C80 -172.5(2)
F24 C79 C80 F25 0.4(3)
C78 C79 C80 F25 179.0(2)
F24 C79 C80 C81 -178.7(2)
C78 C79 C80 C81 0.0(4)
F25 C80 C81 F26 1.5(4)
C79 C80 C81 F26 -179.4(2)
F25 C80 C81 C82 -178.6(2)
C79 C80 C81 C82 0.4(4)
F26 C81 C82 F27 -0.7(3)
C80 C81 C82 F27 179.4(2)
F26 C81 C82 C83 179.6(2)
C80 C81 C82 C83 -0.3(3)
F27 C82 C83 F28 -0.5(3)
C81 C82 C83 F28 179.3(2)
F27 C82 C83 C78 180.0(2)
C81 C82 C83 C78 -0.3(3)
C79 C78 C83 F28 -178.87(18)
B1 C78 C83 F28 -6.3(3)
C79 C78 C83 C82 0.7(3)
B1 C78 C83 C82 173.2(2)
